data_4134828
loop_
_publ_author_name
'Heinen, Flemming'
'Engelage, Elric'
'Cramer, Christopher J.'
'Huber, Stefan M.'

_publ_section_title
;
 Hypervalent Iodine(III) Compounds as Biaxial Halogen Bond Donors.
;
_journal_name_full 'Journal of the American Chemical Society'
_journal_paper_doi 10.1021/jacs.9b13309
_journal_year 2020
_chemical_formula_moiety 'C16 H16 N2 O2'
_chemical_formula_sum 'C16 H16 N2 O2'
_chemical_formula_weight 268.31
_chemical_name_systematic o-phenylene-bis(N,N-dimethylpropiolamide)
_space_group_crystal_system monoclinic
_space_group_IT_number 14
_space_group_name_Hall '-P 2ybc'
_space_group_name_H-M_alt 'P 1 21/c 1'
_atom_sites_solution_hydrogens geom
_audit_creation_method SHELXL-2018/3
_audit_update_record
;
2019-10-17 deposited with the CCDC.	2019-10-17 downloaded from the CCDC.
;
_cell_angle_alpha 90
_cell_angle_beta 103.090(2)
_cell_angle_gamma 90
_cell_formula_units_Z 4
_cell_length_a 9.4757(2)
_cell_length_b 18.5170(4)
_cell_length_c 8.3509(2)
_cell_measurement_reflns_used 2508
_cell_measurement_temperature 170(2)
_cell_measurement_theta_max 66.5
_cell_measurement_theta_min 4.8
_cell_volume 1427.19(6)
_computing_cell_refinement 'CrysAlisPro 1.171.40.29a (Rigaku OD, 2018)'
_computing_data_collection 'CrysAlisPro 1.171.40.29a (Rigaku OD, 2018)'
_computing_data_reduction 'CrysAlisPro 1.171.40.29a (Rigaku OD, 2018)'
_computing_molecular_graphics
;
 Diamond 4 - Crystal and Molecular Structure Visualization
  Crystal Impact - Dr. H. Putz & Dr. K. Brandenburg GbR, 
  Kreuzherrenstr. 102, 53227 Bonn, Germany
  http://www.crystalimpact.com/diamond
 Mercury CSD 2.0 - New Features for the Visualization 
 and Investigation of Crystal Structures
  C. F. Macrae, I. J. Bruno, J. A. Chisholm, P. R. Edgington, P. McCabe,
  E. Pidcock, 
  L. Rodriguez-Monge, R. Taylor, J. van de Streek and P. A. Wood, 
  J. Appl. Cryst., 41, 466-470, 2008
;
_computing_publication_material 'WinGX L. J. Farrugia, J. Appl. Crystallogr., 1999, 32, 837-838.'
_computing_structure_refinement 'SHELXL-2018/3 (Sheldrick, 2018)'
_computing_structure_solution
;
 shelXT  G. M. Sheldrick, Acta Crystallogr., Sect. A: Found. Crystallogr.,
 2008, 64, 112-122.
 shelXle C. B. Huebschle, G. M. Sheldrick and B. Dittrich J. Appl. Cryst.
  (2011). 44, 1281-1284
;
_diffrn_ambient_environment N~2~
_diffrn_ambient_temperature 169.99(10)
_diffrn_detector 'CCD plate'
_diffrn_detector_area_resol_mean 10.0000
_diffrn_detector_type HyPix
_diffrn_measured_fraction_theta_full 0.998
_diffrn_measured_fraction_theta_max 0.998
_diffrn_measurement_details
;
List of Runs (angles in degrees, time in seconds):

  # Type    Start    End  Width  t~exp~   \w     \q     \k     \f   Frames
#--------------------------------------------------------------------------
  1  \w    -90.00 -57.00   0.50    0.13    --  -46.95 138.00  65.00   66
  2  \w    -82.00 -57.00   0.50    0.54    --  -86.25 138.00  65.00   50
  3  \w    -48.00 -14.00   0.50    0.54    --  -86.25  45.00 120.00   68
  4  \w    -45.00 -19.00   0.50    0.54    --  -86.25  45.00  60.00   52
  5  \w    -48.00 -23.00   0.50    0.54    --  -86.25  45.00  90.00   50
  6  \w    -40.00  13.00   0.50    0.13    --  -46.95  38.00 -30.00  106
  7  \w    -10.00  28.00   0.50    0.13    --  -46.95  19.00 -90.00   76
  8  \w    -17.00  28.00   0.50    0.13    --  -46.95  19.00-180.00   90
  9  \w     49.00  74.00   0.50    0.13    --   46.95-138.00   3.00   50
 10  \w     45.00  98.00   0.50    0.54    --  106.49-138.00   3.00  106
 11  \w     76.00 125.00   0.50    0.54    --  106.49-143.00  17.24   98
 12  \w     62.00  95.00   0.50    0.54    --  106.49 -94.00  30.00   66
 13  \w     35.00  73.00   0.50    0.54    --  106.49 -61.00 150.00   76
 14  \w     39.00 115.00   0.50    0.54    --  106.49-131.00 179.00  152
 15  \w     44.00  69.00   0.50    0.13    --   46.95-131.00 179.00   50
 16  \w     35.00  78.00   0.50    0.54    --  106.49 -94.00   0.00   86
 17  \w     35.00  61.00   0.50    0.54    --  106.49 -61.00-120.00   52
 18  \w     65.00 105.00   0.50    0.54    --  106.49 -94.00-180.00   80
 19  \w     38.00  72.00   0.50    0.54    --  106.49 -61.00-180.00   68
 20  \w     97.00 124.00   0.50    0.54    --  106.49  45.00-120.00   54
 21  \w    141.00 177.00   0.50    0.54    --  106.49  45.00-120.00   72
 22  \w    106.00 132.00   0.50    0.54    --  106.49 131.00-110.00   52
 23  \w     95.00 163.00   0.50    0.54    --  106.49  45.00   0.00  136
 24  \w    145.00 171.00   0.50    0.54    --  106.49  30.00  90.00   52
 25  \w    107.00 132.00   0.50    0.54    --  106.49 138.00  65.00   50
 26  \w     98.00 134.00   0.50    0.54    --  106.49  30.00  90.00   72
 27  \w   -112.00 -87.00   0.50    0.13    --  -46.95-131.00 179.00   50
 28  \w   -109.00 -66.00   0.50    0.13    --  -46.95-138.00   3.00   86
 29  \w   -123.00 -98.00   0.50    0.54    --  -86.25-131.00 179.00   50
;
_diffrn_measurement_device 'four-circle diffractometer'
_diffrn_measurement_device_type 'XtaLAB Synergy, Dualflex, HyPix'
_diffrn_measurement_method '\w scans'
_diffrn_orient_matrix_type 'CrysAlisPro convention (1999,Acta A55,543-557)'
_diffrn_orient_matrix_UB_11 0.0446453000
_diffrn_orient_matrix_UB_12 0.0683274000
_diffrn_orient_matrix_UB_13 -0.0809105000
_diffrn_orient_matrix_UB_21 -0.0714014000
_diffrn_orient_matrix_UB_22 0.0473446000
_diffrn_orient_matrix_UB_23 0.1115231000
_diffrn_orient_matrix_UB_31 0.1442404000
_diffrn_orient_matrix_UB_32 0.0022863000
_diffrn_orient_matrix_UB_33 0.1297029000
_diffrn_radiation_monochromator mirror
_diffrn_radiation_probe x-ray
_diffrn_radiation_type 'Cu K\a'
_diffrn_radiation_wavelength 1.54184
_diffrn_reflns_av_R_equivalents 0.0303
_diffrn_reflns_av_unetI/netI 0.0321
_diffrn_reflns_Laue_measured_fraction_full 0.998
_diffrn_reflns_Laue_measured_fraction_max 0.998
_diffrn_reflns_limit_h_max 11
_diffrn_reflns_limit_h_min -10
_diffrn_reflns_limit_k_max 21
_diffrn_reflns_limit_k_min -22
_diffrn_reflns_limit_l_max 9
_diffrn_reflns_limit_l_min -9
_diffrn_reflns_number 9258
_diffrn_reflns_point_group_measured_fraction_full 0.998
_diffrn_reflns_point_group_measured_fraction_max 0.998
_diffrn_reflns_theta_full 66.478
_diffrn_reflns_theta_max 66.478
_diffrn_reflns_theta_min 4.776
_diffrn_source 'micro-focus sealed X-ray tube'
_diffrn_source_type 'PhotonJet (Cu) X-ray Source'
_exptl_absorpt_coefficient_mu 0.673
_exptl_absorpt_correction_T_max 1.00000
_exptl_absorpt_correction_T_min 0.79549
_exptl_absorpt_correction_type multi-scan
_exptl_absorpt_process_details
;
CrysAlisPro 1.171.40.29a (Rigaku Oxford Diffraction, 2018)
Empirical absorption correction using spherical harmonics,
 implemented in SCALE3 ABSPACK scaling algorithm.
;
_exptl_crystal_colour yellow
_exptl_crystal_density_diffrn 1.249
_exptl_crystal_description irregular
_exptl_crystal_F_000 568
_exptl_crystal_recrystallization_method 'Re-crystallisation from solvent: DCM, cyclopentane'
_exptl_crystal_size_max 0.277
_exptl_crystal_size_mid 0.114
_exptl_crystal_size_min 0.051
_refine_diff_density_max 0.255
_refine_diff_density_min -0.206
_refine_diff_density_rms 0.038
_refine_ls_extinction_method none
_refine_ls_goodness_of_fit_ref 1.065
_refine_ls_hydrogen_treatment constr
_refine_ls_matrix_type full
_refine_ls_number_parameters 185
_refine_ls_number_reflns 2508
_refine_ls_number_restraints 0
_refine_ls_restrained_S_all 1.065
_refine_ls_R_factor_all 0.0467
_refine_ls_R_factor_gt 0.0409
_refine_ls_shift/su_max 0.000
_refine_ls_shift/su_mean 0.000
_refine_ls_structure_factor_coef Fsqd
_refine_ls_weighting_details 'w=1/[\s^2^(Fo^2^)+(0.0583P)^2^+0.3460P] where P=(Fo^2^+2Fc^2^)/3'
_refine_ls_weighting_scheme calc
_refine_ls_wR_factor_gt 0.1123
_refine_ls_wR_factor_ref 0.1166
_reflns_Friedel_coverage 0.000
_reflns_number_gt 2158
_reflns_number_total 2508
_reflns_threshold_expression 'I > 2\s(I)'
_cod_data_source_file ja9b13309_si_003.cif
_cod_data_source_block FH-oDiamid
_cod_original_sg_symbol_H-M 'P 21/c'
_cod_database_code 4134828
_shelx_shelxl_version_number 2018/3
_shelx_space_group_comment
;
The symmetry employed for this shelxl refinement is uniquely defined
by the following loop, which should always be used as a source of
symmetry information in preference to the above space-group names.
They are only intended as comments.
;
_oxdiff_exptl_absorpt_empirical_full_min 0.758
_oxdiff_exptl_absorpt_empirical_full_max 1.399
_oxdiff_exptl_absorpt_empirical_details
;
Empirical correction (ABSPACK) includes:
- Absorption correction using spherical harmonics
- Frame scaling
- Detector area scaling
;

loop_
_space_group_symop_operation_xyz
'x, y, z'
'-x, y+1/2, -z+1/2'
'-x, -y, -z'
'x, -y-1/2, z-1/2'

loop_
_atom_site_label
_atom_site_type_symbol
_atom_site_fract_x
_atom_site_fract_y
_atom_site_fract_z
_atom_site_U_iso_or_equiv
_atom_site_adp_type
_atom_site_occupancy
_atom_site_site_symmetry_order
_atom_site_calc_flag
_atom_site_refinement_flags_posn
_atom_site_refinement_flags_adp
_atom_site_refinement_flags_occupancy
_atom_site_disorder_assembly
_atom_site_disorder_group
O1 O 0.03181(13) 0.28963(7) 0.91787(17) 0.0583(4) Uani 1 1 d . . . . .
N1 N 0.22634(13) 0.25422(7) 0.82307(16) 0.0390(3) Uani 1 1 d . . . . .
C1 C 0.26263(15) 0.51649(8) 0.87450(16) 0.0336(3) Uani 1 1 d . . . . .
N2 N 0.75388(13) 0.41438(7) 0.59383(15) 0.0377(3) Uani 1 1 d . . . . .
O2 O 0.56539(13) 0.33645(6) 0.56522(15) 0.0492(3) Uani 1 1 d . . . . .
C2 C 0.18476(16) 0.56888(9) 0.93900(18) 0.0389(4) Uani 1 1 d . . . . .
H2 H 0.100402 0.555171 0.974976 0.047 Uiso 1 1 calc R U . . .
C3 C 0.22840(17) 0.64011(9) 0.95125(19) 0.0431(4) Uani 1 1 d . . . . .
H3 H 0.174241 0.675028 0.995338 0.052 Uiso 1 1 calc R U . . .
C4 C 0.35149(18) 0.66074(9) 0.8991(2) 0.0430(4) Uani 1 1 d . . . . .
H4 H 0.381818 0.709763 0.907746 0.052 Uiso 1 1 calc R U . . .
C5 C 0.42996(16) 0.60982(8) 0.83461(18) 0.0382(4) Uani 1 1 d . . . . .
H5 H 0.514382 0.624270 0.799647 0.046 Uiso 1 1 calc R U . . .
C6 C 0.38725(15) 0.53787(8) 0.82014(16) 0.0323(3) Uani 1 1 d . . . . .
C7 C 0.21970(15) 0.44225(8) 0.86750(18) 0.0360(3) Uani 1 1 d . . . . .
C9 C 0.14171(16) 0.30408(9) 0.86939(19) 0.0393(4) Uani 1 1 d . . . . .
C8 C 0.18753(15) 0.37929(9) 0.86376(19) 0.0385(4) Uani 1 1 d . . . . .
C10 C 0.35610(16) 0.27050(9) 0.7639(2) 0.0403(4) Uani 1 1 d . . . . .
H10A H 0.343937 0.252898 0.650955 0.060 Uiso 1 1 calc R U . . .
H10B H 0.439862 0.246712 0.834656 0.060 Uiso 1 1 calc R U . . .
H10C H 0.371813 0.322836 0.766407 0.060 Uiso 1 1 calc R U . . .
C11 C 0.1890(2) 0.17816(9) 0.8302(2) 0.0518(4) Uani 1 1 d . . . . .
H11A H 0.247557 0.149424 0.771027 0.078 Uiso 0.5 1 calc R U P . .
H11B H 0.086012 0.171383 0.779276 0.078 Uiso 0.5 1 calc R U P . .
H11C H 0.208154 0.162509 0.945254 0.078 Uiso 0.5 1 calc R U P . .
H11D H 0.113591 0.172787 0.892677 0.078 Uiso 0.5 1 calc R U P . .
H11E H 0.275137 0.150827 0.884429 0.078 Uiso 0.5 1 calc R U P . .
H11F H 0.152995 0.159702 0.718451 0.078 Uiso 0.5 1 calc R U P . .
C12 C 0.46862(14) 0.48700(8) 0.74789(17) 0.0332(3) Uani 1 1 d . . . . .
C13 C 0.54125(15) 0.44808(8) 0.68426(17) 0.0343(3) Uani 1 1 d . . . . .
C14 C 0.62070(16) 0.39524(8) 0.60948(17) 0.0346(3) Uani 1 1 d . . . . .
C15 C 0.81650(18) 0.48519(10) 0.6346(2) 0.0494(4) Uani 1 1 d . . . . .
H15A H 0.839326 0.507004 0.536531 0.074 Uiso 0.5 1 calc R U P . .
H15B H 0.905413 0.480646 0.720768 0.074 Uiso 0.5 1 calc R U P . .
H15C H 0.747154 0.515851 0.673972 0.074 Uiso 0.5 1 calc R U P . .
H15D H 0.821936 0.495330 0.750983 0.074 Uiso 0.5 1 calc R U P . .
H15E H 0.755849 0.521688 0.566746 0.074 Uiso 0.5 1 calc R U P . .
H15F H 0.914108 0.486483 0.613542 0.074 Uiso 0.5 1 calc R U P . .
C16 C 0.84067(18) 0.36239(10) 0.5269(2) 0.0494(4) Uani 1 1 d . . . . .
H16A H 0.933886 0.384257 0.522449 0.074 Uiso 0.5 1 calc R U P . .
H16B H 0.789110 0.348452 0.415825 0.074 Uiso 0.5 1 calc R U P . .
H16C H 0.857374 0.319497 0.597411 0.074 Uiso 0.5 1 calc R U P . .
H16D H 0.786360 0.317214 0.501341 0.074 Uiso 0.5 1 calc R U P . .
H16E H 0.931136 0.353018 0.607965 0.074 Uiso 0.5 1 calc R U P . .
H16F H 0.862872 0.381974 0.426379 0.074 Uiso 0.5 1 calc R U P . .

loop_
_atom_site_aniso_label
_atom_site_aniso_U_11
_atom_site_aniso_U_22
_atom_site_aniso_U_33
_atom_site_aniso_U_23
_atom_site_aniso_U_13
_atom_site_aniso_U_12
O1 0.0454(7) 0.0592(8) 0.0780(9) 0.0020(6) 0.0306(6) -0.0051(5)
N1 0.0379(6) 0.0348(7) 0.0455(7) 0.0023(5) 0.0120(5) -0.0038(5)
C1 0.0312(7) 0.0374(8) 0.0303(7) 0.0015(6) 0.0032(5) 0.0052(6)
N2 0.0345(6) 0.0396(7) 0.0403(7) -0.0009(5) 0.0112(5) 0.0050(5)
O2 0.0559(7) 0.0375(6) 0.0600(7) -0.0112(5) 0.0255(6) -0.0060(5)
C2 0.0348(7) 0.0442(9) 0.0383(8) -0.0012(6) 0.0097(6) 0.0071(6)
C3 0.0441(8) 0.0434(9) 0.0414(8) -0.0064(7) 0.0088(7) 0.0113(7)
C4 0.0458(9) 0.0348(8) 0.0454(9) -0.0041(6) 0.0042(7) 0.0042(7)
C5 0.0367(7) 0.0375(8) 0.0397(8) -0.0002(6) 0.0072(6) 0.0018(6)
C6 0.0310(7) 0.0357(8) 0.0283(7) 0.0004(5) 0.0027(5) 0.0058(6)
C7 0.0301(7) 0.0415(9) 0.0359(7) 0.0015(6) 0.0064(6) 0.0062(6)
C9 0.0337(7) 0.0437(9) 0.0402(8) 0.0045(7) 0.0080(6) -0.0013(6)
C8 0.0322(7) 0.0424(9) 0.0411(8) 0.0027(6) 0.0088(6) 0.0060(6)
C10 0.0381(8) 0.0387(8) 0.0464(8) -0.0011(7) 0.0142(6) -0.0005(6)
C11 0.0592(10) 0.0370(9) 0.0610(10) 0.0010(8) 0.0171(8) -0.0081(8)
C12 0.0311(7) 0.0353(8) 0.0317(7) 0.0025(6) 0.0040(6) 0.0014(6)
C13 0.0325(7) 0.0355(8) 0.0352(7) 0.0009(6) 0.0083(6) 0.0005(6)
C14 0.0376(8) 0.0338(8) 0.0334(7) 0.0008(6) 0.0102(6) 0.0035(6)
C15 0.0394(8) 0.0510(10) 0.0580(10) -0.0068(8) 0.0115(7) -0.0065(7)
C16 0.0413(8) 0.0587(11) 0.0504(9) -0.0030(8) 0.0150(7) 0.0149(8)

loop_
_atom_type_symbol
_atom_type_description
_atom_type_scat_dispersion_real
_atom_type_scat_dispersion_imag
_atom_type_scat_source
C C 0.0181 0.0091 'International Tables Vol C Tables 4.2.6.8 and 6.1.1.4'
H H 0.0000 0.0000 'International Tables Vol C Tables 4.2.6.8 and 6.1.1.4'
N N 0.0311 0.0180 'International Tables Vol C Tables 4.2.6.8 and 6.1.1.4'
O O 0.0492 0.0322 'International Tables Vol C Tables 4.2.6.8 and 6.1.1.4'

loop_
_exptl_crystal_face_index_h
_exptl_crystal_face_index_k
_exptl_crystal_face_index_l
_exptl_crystal_face_perp_dist
-6 0 2 0.1014
1 12 0 0.0406
-1 7 -4 0.0572
-1 12 0 0.0361
4 1 3 0.0756
2 0 4 0.0611
6 0 1 0.0871
-2 0 -5 0.0459
0 -12 1 0.0085

loop_
_geom_angle_atom_site_label_1
_geom_angle_atom_site_label_2
_geom_angle_atom_site_label_3
_geom_angle
_geom_angle_site_symmetry_1
_geom_angle_site_symmetry_3
_geom_angle_publ_flag
C9 N1 C10 124.28(13) . . ?
C9 N1 C11 119.25(13) . . ?
C10 N1 C11 116.47(13) . . ?
C2 C1 C6 118.76(14) . . ?
C2 C1 C7 120.81(13) . . ?
C6 C1 C7 120.40(13) . . ?
C14 N2 C15 124.02(13) . . ?
C14 N2 C16 119.10(14) . . ?
C15 N2 C16 116.85(13) . . ?
C3 C2 C1 121.10(15) . . ?
C3 C2 H2 119.4 . . ?
C1 C2 H2 119.4 . . ?
C2 C3 C4 119.94(15) . . ?
C2 C3 H3 120.0 . . ?
C4 C3 H3 120.0 . . ?
C5 C4 C3 119.92(15) . . ?
C5 C4 H4 120.0 . . ?
C3 C4 H4 120.0 . . ?
C4 C5 C6 121.04(15) . . ?
C4 C5 H5 119.5 . . ?
C6 C5 H5 119.5 . . ?
C5 C6 C1 119.23(13) . . ?
C5 C6 C12 119.51(13) . . ?
C1 C6 C12 121.25(13) . . ?
C8 C7 C1 178.15(15) . . ?
O1 C9 N1 123.61(15) . . ?
O1 C9 C8 119.85(15) . . ?
N1 C9 C8 116.52(13) . . ?
C7 C8 C9 175.31(16) . . ?
N1 C10 H10A 109.5 . . ?
N1 C10 H10B 109.5 . . ?
H10A C10 H10B 109.5 . . ?
N1 C10 H10C 109.5 . . ?
H10A C10 H10C 109.5 . . ?
H10B C10 H10C 109.5 . . ?
N1 C11 H11A 109.5 . . ?
N1 C11 H11B 109.5 . . ?
H11A C11 H11B 109.5 . . ?
N1 C11 H11C 109.5 . . ?
H11A C11 H11C 109.5 . . ?
H11B C11 H11C 109.5 . . ?
N1 C11 H11D 109.5 . . ?
H11A C11 H11D 141.1 . . ?
H11B C11 H11D 56.3 . . ?
H11C C11 H11D 56.3 . . ?
N1 C11 H11E 109.5 . . ?
H11A C11 H11E 56.3 . . ?
H11B C11 H11E 141.1 . . ?
H11C C11 H11E 56.3 . . ?
H11D C11 H11E 109.5 . . ?
N1 C11 H11F 109.5 . . ?
H11A C11 H11F 56.3 . . ?
H11B C11 H11F 56.3 . . ?
H11C C11 H11F 141.1 . . ?
H11D C11 H11F 109.5 . . ?
H11E C11 H11F 109.5 . . ?
C13 C12 C6 175.83(15) . . ?
C12 C13 C14 174.62(15) . . ?
O2 C14 N2 123.38(14) . . ?
O2 C14 C13 119.80(13) . . ?
N2 C14 C13 116.82(13) . . ?
N2 C15 H15A 109.5 . . ?
N2 C15 H15B 109.5 . . ?
H15A C15 H15B 109.5 . . ?
N2 C15 H15C 109.5 . . ?
H15A C15 H15C 109.5 . . ?
H15B C15 H15C 109.5 . . ?
N2 C15 H15D 109.5 . . ?
H15A C15 H15D 141.1 . . ?
H15B C15 H15D 56.3 . . ?
H15C C15 H15D 56.3 . . ?
N2 C15 H15E 109.5 . . ?
H15A C15 H15E 56.3 . . ?
H15B C15 H15E 141.1 . . ?
H15C C15 H15E 56.3 . . ?
H15D C15 H15E 109.5 . . ?
N2 C15 H15F 109.5 . . ?
H15A C15 H15F 56.3 . . ?
H15B C15 H15F 56.3 . . ?
H15C C15 H15F 141.1 . . ?
H15D C15 H15F 109.5 . . ?
H15E C15 H15F 109.5 . . ?
N2 C16 H16A 109.5 . . ?
N2 C16 H16B 109.5 . . ?
H16A C16 H16B 109.5 . . ?
N2 C16 H16C 109.5 . . ?
H16A C16 H16C 109.5 . . ?
H16B C16 H16C 109.5 . . ?
N2 C16 H16D 109.5 . . ?
H16A C16 H16D 141.1 . . ?
H16B C16 H16D 56.3 . . ?
H16C C16 H16D 56.3 . . ?
N2 C16 H16E 109.5 . . ?
H16A C16 H16E 56.3 . . ?
H16B C16 H16E 141.1 . . ?
H16C C16 H16E 56.3 . . ?
H16D C16 H16E 109.5 . . ?
N2 C16 H16F 109.5 . . ?
H16A C16 H16F 56.3 . . ?
H16B C16 H16F 56.3 . . ?
H16C C16 H16F 141.1 . . ?
H16D C16 H16F 109.5 . . ?
H16E C16 H16F 109.5 . . ?

loop_
_geom_bond_atom_site_label_1
_geom_bond_atom_site_label_2
_geom_bond_distance
_geom_bond_site_symmetry_2
_geom_bond_publ_flag
O1 C9 1.2293(19) . ?
N1 C9 1.336(2) . ?
N1 C10 1.4565(19) . ?
N1 C11 1.457(2) . ?
C1 C2 1.398(2) . ?
C1 C6 1.414(2) . ?
C1 C7 1.431(2) . ?
N2 C14 1.345(2) . ?
N2 C15 1.448(2) . ?
N2 C16 1.457(2) . ?
O2 C14 1.2282(18) . ?
C2 C3 1.379(2) . ?
C2 H2 0.9500 . ?
C3 C4 1.388(2) . ?
C3 H3 0.9500 . ?
C4 C5 1.383(2) . ?
C4 H4 0.9500 . ?
C5 C6 1.390(2) . ?
C5 H5 0.9500 . ?
C6 C12 1.434(2) . ?
C7 C8 1.204(2) . ?
C9 C8 1.463(2) . ?
C10 H10A 0.9800 . ?
C10 H10B 0.9800 . ?
C10 H10C 0.9800 . ?
C11 H11A 0.9800 . ?
C11 H11B 0.9800 . ?
C11 H11C 0.9800 . ?
C11 H11D 0.9800 . ?
C11 H11E 0.9800 . ?
C11 H11F 0.9800 . ?
C12 C13 1.200(2) . ?
C13 C14 1.459(2) . ?
C15 H15A 0.9800 . ?
C15 H15B 0.9800 . ?
C15 H15C 0.9800 . ?
C15 H15D 0.9800 . ?
C15 H15E 0.9800 . ?
C15 H15F 0.9800 . ?
C16 H16A 0.9800 . ?
C16 H16B 0.9800 . ?
C16 H16C 0.9800 . ?
C16 H16D 0.9800 . ?
C16 H16E 0.9800 . ?
C16 H16F 0.9800 . ?

loop_
_exptl_oxdiff_crystal_face_indexfrac_h
_exptl_oxdiff_crystal_face_indexfrac_k
_exptl_oxdiff_crystal_face_indexfrac_l
_exptl_oxdiff_crystal_face_x
_exptl_oxdiff_crystal_face_y
_exptl_oxdiff_crystal_face_z
-6.1219 -0.1964 1.6776 -0.4225 0.6149 -0.6659
0.6819 11.9422 -0.3636 0.8758 0.4762 0.0785
-1.4328 6.7222 -3.9280 0.7132 -0.0175 -0.7008
-0.6531 11.8941 -0.4208 0.8176 0.5628 -0.1216
4.4369 1.4691 2.7139 0.0789 0.0554 0.9953
2.2619 0.2751 4.4613 -0.2412 0.3491 0.9055
5.8133 0.2720 0.5522 0.2334 -0.3406 0.9108
-2.1695 -0.2731 -4.5105 0.2494 -0.3610 -0.8986
0.1249 -11.8615 0.8532 -0.8739 -0.4753 0.1016
